data_1532310
loop_
_publ_author_name
'Solov'eva, L.P.'
'Borisov, S.V.'

_publ_section_title
;
 Crystal structure of a ditungstate (K Nd) Nd (W O4)2
;
_journal_name_full Kristallografiya
_journal_page_first 613
_journal_page_last 616
_journal_volume 14
_journal_year 1969
_chemical_formula_sum 'K0.49 Nd1.17 O8 W2'
_chemical_name_systematic 'K0.49 Nd1.17 (W O4)2'
_space_group_IT_number 12
_symmetry_space_group_name_Hall '-C 2y'
_symmetry_space_group_name_H-M 'C 1 2/m 1'
_cell_angle_alpha 90
_cell_angle_beta 127
_cell_angle_gamma 90
_cell_formula_units_Z 4
_cell_length_a 10.07
_cell_length_b 10.82
_cell_length_c 7.6
_cell_volume 661.331
_citation_journal_id_ASTM KRISAJ
_cod_data_source_file Soloveva_KRISAJ_1969_146.cif
_cod_data_source_block K0.49Nd1.17O8W2
_cod_original_cell_volume 661.3311
_cod_database_code 1532310

loop_
_symmetry_equiv_pos_as_xyz
x,y,z
-x,y,-z
-x,-y,-z
x,-y,z
x+1/2,y+1/2,z
-x+1/2,y+1/2,-z
-x+1/2,-y+1/2,-z
x+1/2,-y+1/2,z

loop_
_atom_site_label
_atom_site_type_symbol
_atom_site_fract_x
_atom_site_fract_y
_atom_site_fract_z
_atom_site_occupancy
_atom_site_U_iso_or_equiv
O1 O-2 0.2791 0.3736 0.26 1 0.0
W2 W+6 0.299 0.5 0.0507 1 0.0
Nd1 Nd+3 0 0.3051 0 1 0.0
O2 O-2 0.0469 0.2616 0.3553 1 0.0
K1 K+1 0.1794 0.5 0.5063 0.49 0.0
W1 W+6 0.5 0.3342 0.5 1 0.0
Nd2 Nd+3 0.1794 0.5 0.5063 0.17 0.0
O3 O-2 0.0757 0.5 -0.103 1 0.0
O4 O-2 0.335 0.6304 -0.06311 1 0.0
O5 O-2 0.517 0.5 0.3302 1 0.0
